data_7707744
loop_
_publ_author_name
'Gruhne, Michael S.'
'Lenz, Tobias'
'R\"osch, Markus'
'Lommel, Marcus'
'Wurzenberger, Maximilian H. H.'
'Klap\"otke, Thomas M'
'Stierstorfer, J\"org'

_publ_section_title
;
 Nitratoethyl-5H-tetrazoles: improving the oxygen balance through
 application of organic nitrates in energetic coordination compounds.
;
_journal_issue 31
_journal_name_full 'Dalton transactions (Cambridge, England : 2003)'
_journal_page_first 10811
_journal_page_last 10825
_journal_paper_doi 10.1039/d1dt01898a
_journal_volume 50
_journal_year 2021
_chemical_formula_moiety 'C12 H11 Cu N13 O15'
_chemical_formula_sum 'C12 H11 Cu N13 O15'
_chemical_formula_weight 640.88
_chemical_name_common 'bis(2-nitratoethyl-5H-tetrazole) trinitrophloroglucinato copper(II)'
_chemical_name_systematic 'bis(2-nitratoethyl-5H-tetrazole) trinitrophloroglucinato copper(II)'
_space_group_IT_number 2
_space_group_name_Hall '-P 1'
_space_group_name_H-M_alt 'P -1'
_symmetry_cell_setting triclinic
_symmetry_Int_Tables_number 2
_symmetry_space_group_name_Hall '-P 1'
_symmetry_space_group_name_H-M 'P -1'
_atom_sites_solution_hydrogens geom
_atom_sites_solution_primary dual
_audit_creation_date 2021-02-26
_audit_creation_method
;
Olex2 1.3
(compiled 2020.11.12 svn.r5f609507 for OlexSys, GUI svn.r6272)
;
_audit_update_record
;
2021-05-17 deposited with the CCDC.	2021-06-29 downloaded from the CCDC.
;
_cell_angle_alpha 71.766(5)
_cell_angle_beta 78.429(5)
_cell_angle_gamma 80.742(5)
_cell_formula_units_Z 2
_cell_length_a 10.3415(6)
_cell_length_b 10.4028(6)
_cell_length_c 10.8539(6)
_cell_measurement_reflns_used 3336
_cell_measurement_temperature 102
_cell_measurement_theta_max 29.1570
_cell_measurement_theta_min 2.0020
_cell_volume 1080.44(11)
_computing_cell_refinement 'CrysAlisPro 1.171.40.82a (Rigaku OD, 2020)'
_computing_data_collection 'CrysAlisPro 1.171.40.82a (Rigaku OD, 2020)'
_computing_data_reduction 'CrysAlisPro 1.171.40.82a (Rigaku OD, 2020)'
_computing_molecular_graphics 'Diamond 2.1c, Crystal Impact GbR'
_computing_publication_material 'Encifer 1.5.1, CCDC 2014'
_computing_structure_refinement 'SHELXL 2018/3 (Sheldrick, 2015)'
_computing_structure_solution 'SHELXT 2018/2 (Sheldrick, 2018)'
_diffrn_ambient_temperature 102
_diffrn_detector 'CCD plate'
_diffrn_detector_area_resol_mean 15.9809
_diffrn_detector_type Sapphire3
_diffrn_measured_fraction_theta_full 0.999
_diffrn_measured_fraction_theta_max 0.999
_diffrn_measurement_details
;
List of Runs (angles in degrees, time in seconds):

  # Type    Start    End  Width  t~exp~   \w     \q     \k     \f   Frames
#--------------------------------------------------------------------------
  1  \w     -1.00  39.00   1.00   45.00    --   16.37  77.00 -30.00   40
  2  \w     39.00  88.00   1.00   45.00    --   16.37 178.00  90.00   49
  3  \w      6.00  47.00   1.00   45.00    --   16.37  38.00 -30.00   41
  4  \w     -9.00  30.00   1.00   45.00    --   16.37  77.00  90.00   39
  5  \w     -9.00  39.00   1.00   45.00    --   16.37  77.00-150.00   48
  6  \w    -38.00  32.00   1.00   45.00    --   16.37 -77.00 120.00   70
  7  \w    -55.00  45.00   1.00   45.00    --   16.37 -19.00 150.00  100
;
_diffrn_measurement_device 'four-circle diffractometer'
_diffrn_measurement_device_type 'Xcalibur, Sapphire3'
_diffrn_measurement_method '\w scans'
_diffrn_orient_matrix_UB_11 0.0388886000
_diffrn_orient_matrix_UB_12 0.0502153000
_diffrn_orient_matrix_UB_13 0.0001669000
_diffrn_orient_matrix_UB_21 0.0575936000
_diffrn_orient_matrix_UB_22 -0.0473553000
_diffrn_orient_matrix_UB_23 -0.0001183000
_diffrn_orient_matrix_UB_31 0.0112796000
_diffrn_orient_matrix_UB_32 0.0211521000
_diffrn_orient_matrix_UB_33 -0.0697055000
_diffrn_radiation_monochromator graphite
_diffrn_radiation_probe x-ray
_diffrn_radiation_type 'Mo K\a'
_diffrn_radiation_wavelength 0.71073
_diffrn_reflns_av_R_equivalents 0.0281
_diffrn_reflns_av_sigmaI/netI 0.0456
_diffrn_reflns_av_unetI/netI 0.0441
_diffrn_reflns_Laue_measured_fraction_full 0.999
_diffrn_reflns_Laue_measured_fraction_max 0.999
_diffrn_reflns_limit_h_max 12
_diffrn_reflns_limit_h_min -12
_diffrn_reflns_limit_k_max 13
_diffrn_reflns_limit_k_min -12
_diffrn_reflns_limit_l_max 13
_diffrn_reflns_limit_l_min -12
_diffrn_reflns_number 8987
_diffrn_reflns_point_group_measured_fraction_full 0.999
_diffrn_reflns_point_group_measured_fraction_max 0.999
_diffrn_reflns_theta_full 25.242
_diffrn_reflns_theta_max 26.370
_diffrn_reflns_theta_min 2.001
_diffrn_source 'fine-focus sealed X-ray tube'
_exptl_absorpt_coefficient_mu 1.123
_exptl_absorpt_correction_T_max 1.00000
_exptl_absorpt_correction_T_min 0.93423
_exptl_absorpt_correction_type multi-scan
_exptl_absorpt_process_details
;
CrysAlisPro 1.171.40.82a (Rigaku Oxford Diffraction, 2020)
Empirical absorption correction using spherical harmonics,
implemented in SCALE3 ABSPACK scaling algorithm.
;
_exptl_crystal_colour green
_exptl_crystal_density_diffrn 1.970
_exptl_crystal_description block
_exptl_crystal_F_000 646
_exptl_crystal_size_max 0.338
_exptl_crystal_size_mid 0.205
_exptl_crystal_size_min 0.138
_refine_diff_density_max 0.457
_refine_diff_density_min -0.370
_refine_diff_density_rms 0.079
_refine_ls_extinction_method none
_refine_ls_goodness_of_fit_ref 1.031
_refine_ls_hydrogen_treatment constr
_refine_ls_matrix_type full
_refine_ls_number_parameters 374
_refine_ls_number_reflns 4412
_refine_ls_number_restraints 0
_refine_ls_restrained_S_all 1.031
_refine_ls_R_factor_all 0.0451
_refine_ls_R_factor_gt 0.0348
_refine_ls_shift/su_max 0.000
_refine_ls_shift/su_mean 0.000
_refine_ls_structure_factor_coef Fsqd
_refine_ls_weighting_details 'w=1/[\s^2^(Fo^2^)+(0.0406P)^2^+0.5414P] where P=(Fo^2^+2Fc^2^)/3'
_refine_ls_weighting_scheme calc
_refine_ls_wR_factor_gt 0.0819
_refine_ls_wR_factor_ref 0.0880
_reflns_Friedel_coverage 0.000
_reflns_number_gt 3696
_reflns_number_total 4412
_reflns_threshold_expression 'I > 2\s(I)'
_cod_data_source_file d1dt01898a2.cif
_cod_data_source_block px409
_cod_depositor_comments 'Adding full bibliography for 7707739--7707758.cif.'
_cod_database_code 7707744
_shelx_space_group_comment
;
The symmetry employed for this shelxl refinement is uniquely defined
by the following loop, which should always be used as a source of
symmetry information in preference to the above space-group names.
They are only intended as comments.
;
_shelx_estimated_absorpt_t_min 0.703
_shelx_estimated_absorpt_t_max 0.860
_olex2_submission_original_sample_id px409
_olex2_submission_special_instructions 'No special instructions were received'
_oxdiff_exptl_absorpt_empirical_details
;
Empirical correction (ABSPACK) includes:
- Absorption correction using spherical harmonics
- Frame scaling
;
_oxdiff_exptl_absorpt_empirical_full_max 1.152
_oxdiff_exptl_absorpt_empirical_full_min 0.934

loop_
_space_group_symop_operation_xyz
'x, y, z'
'-x, -y, -z'

loop_
_atom_site_label
_atom_site_type_symbol
_atom_site_fract_x
_atom_site_fract_y
_atom_site_fract_z
_atom_site_U_iso_or_equiv
_atom_site_adp_type
_atom_site_occupancy
_atom_site_site_symmetry_order
_atom_site_calc_flag
_atom_site_refinement_flags_posn
_atom_site_refinement_flags_adp
_atom_site_refinement_flags_occupancy
_atom_site_disorder_assembly
_atom_site_disorder_group
Cu1 Cu 0.000000 0.500000 0.500000 0.01212(11) Uani 1 2 d S . P . .
Cu2 Cu 0.500000 0.500000 1.000000 0.01315(11) Uani 1 2 d S . P . .
O7 O 0.11720(16) 0.44314(17) 0.63153(15) 0.0146(4) Uani 1 1 d . . . . .
O13 O 0.38339(16) 0.42388(17) 0.93015(15) 0.0148(4) Uani 1 1 d . . . . .
O10 O -0.02716(17) 0.71894(18) 0.92352(17) 0.0190(4) Uani 1 1 d . . . . .
H10 H -0.002755 0.733296 0.986910 0.028 Uiso 1 1 calc R U . . .
O15 O 0.41681(18) 0.39988(19) 0.63238(17) 0.0220(4) Uani 1 1 d . . . . .
O12 O 0.30693(17) 0.59878(19) 1.08016(17) 0.0211(4) Uani 1 1 d . . . . .
O11 O 0.11042(17) 0.70266(18) 1.08506(17) 0.0204(4) Uani 1 1 d . . . . .
O14 O 0.34447(19) 0.22675(18) 0.78575(18) 0.0251(4) Uani 1 1 d . . . . .
O1 O 0.28173(18) 0.94895(18) 0.00976(16) 0.0200(4) Uani 1 1 d . . . . .
O3 O 0.10656(19) 1.08108(19) -0.06967(18) 0.0245(4) Uani 1 1 d . . . . .
O4 O 0.68152(18) 1.03678(17) 0.44449(17) 0.0207(4) Uani 1 1 d . . . . .
O8 O -0.09560(18) 0.64445(19) 0.61565(16) 0.0225(4) Uani 1 1 d . . . . .
N13 N 0.3410(2) 0.3488(2) 0.73173(19) 0.0149(4) Uani 1 1 d . . . . .
O2 O 0.2120(2) 0.92348(19) -0.15519(17) 0.0289(5) Uani 1 1 d . . . . .
N7 N 0.5862(2) 0.7758(2) 0.64597(19) 0.0152(4) Uani 1 1 d . . . . .
O9 O -0.18461(18) 0.6760(2) 0.80046(18) 0.0280(5) Uani 1 1 d . . . . .
O6 O 0.8835(2) 1.1019(2) 0.4167(2) 0.0344(5) Uani 1 1 d . . . . .
O5 O 0.7117(2) 1.24977(19) 0.3781(2) 0.0335(5) Uani 1 1 d . . . . .
N2 N 0.1673(2) 0.8420(2) 0.28614(19) 0.0162(4) Uani 1 1 d . . . . .
N12 N 0.2016(2) 0.6274(2) 1.03540(19) 0.0142(4) Uani 1 1 d . . . . .
N6 N 0.5573(2) 0.8681(2) 0.7119(2) 0.0191(5) Uani 1 1 d . . . . .
N4 N 0.1192(2) 0.6467(2) 0.39387(19) 0.0165(4) Uani 1 1 d . . . . .
N11 N -0.0884(2) 0.6367(2) 0.73073(19) 0.0141(4) Uani 1 1 d . . . . .
N8 N 0.5647(2) 0.6512(2) 0.71675(19) 0.0172(4) Uani 1 1 d . . . . .
N3 N 0.0664(2) 0.7699(2) 0.33483(19) 0.0162(4) Uani 1 1 d . . . . .
N9 N 0.5181(2) 0.6611(2) 0.83678(18) 0.0158(4) Uani 1 1 d . . . . .
N5 N 0.1915(2) 0.9899(2) -0.0780(2) 0.0199(5) Uani 1 1 d . . . . .
N1 N 0.2847(2) 0.7746(2) 0.3092(2) 0.0237(5) Uani 1 1 d . . . . .
N10 N 0.7679(2) 1.1364(2) 0.4104(2) 0.0228(5) Uani 1 1 d . . . . .
C7 C 0.1279(2) 0.4886(2) 0.7258(2) 0.0125(5) Uani 1 1 d . . . . .
C11 C 0.2747(2) 0.4793(2) 0.8876(2) 0.0123(5) Uani 1 1 d . . . . .
C12 C 0.2404(2) 0.4411(2) 0.7871(2) 0.0118(5) Uani 1 1 d . . . . .
C9 C 0.0593(2) 0.6275(2) 0.8819(2) 0.0125(5) Uani 1 1 d . . . . .
C8 C 0.0336(2) 0.5825(2) 0.7801(2) 0.0128(5) Uani 1 1 d . . . . .
C10 C 0.1797(2) 0.5788(2) 0.9349(2) 0.0123(5) Uani 1 1 d . . . . .
C5 C 0.6404(3) 0.8073(3) 0.5054(2) 0.0194(5) Uani 1 1 d . . . . .
H5A H 0.568053 0.851249 0.453740 0.023 Uiso 1 1 calc R U . . .
H5B H 0.676257 0.721583 0.483542 0.023 Uiso 1 1 calc R U . . .
C1 C 0.2511(3) 0.6521(3) 0.3772(3) 0.0220(6) Uani 1 1 d . . . . .
H1 H 0.312552 0.576726 0.410356 0.026 Uiso 1 1 calc R U . . .
C4 C 0.5153(3) 0.7918(3) 0.8315(2) 0.0179(5) Uani 1 1 d . . . . .
H4 H 0.486527 0.825785 0.905329 0.021 Uiso 1 1 calc R U . . .
C2 C 0.1490(3) 0.9866(2) 0.2143(2) 0.0193(5) Uani 1 1 d . . . . .
H2A H 0.142120 1.041578 0.275557 0.023 Uiso 1 1 calc R U . . .
H2B H 0.065024 1.006342 0.178036 0.023 Uiso 1 1 calc R U . . .
C3 C 0.2633(3) 1.0265(3) 0.1033(2) 0.0196(5) Uani 1 1 d . . . . .
H3A H 0.246952 1.124462 0.056613 0.023 Uiso 1 1 calc R U . . .
H3B H 0.345897 1.012877 0.140801 0.023 Uiso 1 1 calc R U . . .
C6 C 0.7486(3) 0.9001(3) 0.4673(2) 0.0201(6) Uani 1 1 d . . . . .
H6A H 0.801807 0.879310 0.538809 0.024 Uiso 1 1 calc R U . . .
H6B H 0.808246 0.889475 0.386711 0.024 Uiso 1 1 calc R U . . .

loop_
_atom_site_aniso_label
_atom_site_aniso_U_11
_atom_site_aniso_U_22
_atom_site_aniso_U_33
_atom_site_aniso_U_23
_atom_site_aniso_U_13
_atom_site_aniso_U_12
Cu1 0.0132(2) 0.0142(2) 0.0103(2) -0.00338(16) -0.00480(16) -0.00191(16)
Cu2 0.0133(2) 0.0158(2) 0.0115(2) -0.00311(16) -0.00515(16) -0.00276(17)
O7 0.0158(9) 0.0176(9) 0.0134(8) -0.0065(7) -0.0068(7) -0.0006(7)
O13 0.0125(9) 0.0184(9) 0.0158(8) -0.0069(7) -0.0063(7) 0.0009(7)
O10 0.0184(9) 0.0210(9) 0.0215(9) -0.0125(8) -0.0070(7) 0.0041(7)
O15 0.0201(10) 0.0261(10) 0.0184(9) -0.0077(8) 0.0042(8) -0.0051(8)
O12 0.0176(10) 0.0304(10) 0.0217(9) -0.0148(8) -0.0105(7) 0.0030(8)
O11 0.0181(9) 0.0269(10) 0.0209(9) -0.0161(8) -0.0030(7) 0.0030(8)
O14 0.0307(11) 0.0142(9) 0.0269(10) -0.0041(8) -0.0026(8) 0.0014(8)
O1 0.0208(10) 0.0216(9) 0.0177(9) -0.0071(7) -0.0030(7) 0.0004(8)
O3 0.0226(10) 0.0251(10) 0.0268(10) -0.0094(8) -0.0071(8) 0.0027(8)
O4 0.0189(10) 0.0153(9) 0.0243(9) -0.0009(7) -0.0020(8) -0.0032(7)
O8 0.0255(10) 0.0277(10) 0.0161(9) -0.0101(8) -0.0104(8) 0.0089(8)
N13 0.0165(11) 0.0170(11) 0.0140(10) -0.0073(8) -0.0048(8) -0.0011(9)
O2 0.0450(13) 0.0284(11) 0.0167(9) -0.0119(8) -0.0044(9) -0.0038(9)
N7 0.0165(11) 0.0149(10) 0.0155(10) -0.0042(8) -0.0058(8) -0.0014(8)
O9 0.0130(10) 0.0494(13) 0.0257(10) -0.0198(9) -0.0050(8) 0.0056(9)
O6 0.0227(11) 0.0340(12) 0.0454(13) -0.0049(10) -0.0104(9) -0.0066(9)
O5 0.0374(12) 0.0170(10) 0.0404(12) -0.0009(9) -0.0048(10) -0.0033(9)
N2 0.0179(11) 0.0173(11) 0.0134(10) -0.0043(8) -0.0030(8) -0.0014(9)
N12 0.0151(11) 0.0134(10) 0.0147(10) -0.0049(8) -0.0015(8) -0.0030(8)
N6 0.0206(12) 0.0178(11) 0.0202(11) -0.0078(9) -0.0022(9) -0.0020(9)
N4 0.0178(11) 0.0173(11) 0.0148(10) -0.0043(8) -0.0041(8) -0.0022(9)
N11 0.0145(11) 0.0141(10) 0.0144(10) -0.0040(8) -0.0037(8) -0.0020(8)
N8 0.0205(11) 0.0170(11) 0.0149(10) -0.0024(8) -0.0070(8) -0.0035(9)
N3 0.0170(11) 0.0177(11) 0.0137(10) -0.0044(8) -0.0008(8) -0.0036(9)
N9 0.0149(11) 0.0191(11) 0.0139(10) -0.0034(8) -0.0046(8) -0.0032(9)
N5 0.0222(12) 0.0211(12) 0.0152(10) -0.0023(9) -0.0014(9) -0.0072(10)
N1 0.0189(12) 0.0212(12) 0.0275(12) -0.0007(10) -0.0059(9) -0.0019(9)
N10 0.0270(14) 0.0218(12) 0.0189(11) -0.0028(9) -0.0025(10) -0.0082(10)
C7 0.0149(12) 0.0117(11) 0.0093(10) 0.0009(9) -0.0006(9) -0.0065(9)
C11 0.0131(12) 0.0116(11) 0.0107(11) -0.0008(9) 0.0001(9) -0.0045(9)
C12 0.0109(12) 0.0116(11) 0.0125(11) -0.0038(9) -0.0011(9) -0.0005(9)
C9 0.0138(12) 0.0106(11) 0.0109(11) -0.0007(9) -0.0009(9) -0.0020(9)
C8 0.0110(12) 0.0134(11) 0.0129(11) -0.0015(9) -0.0038(9) -0.0007(9)
C10 0.0136(12) 0.0142(12) 0.0093(10) -0.0035(9) -0.0011(9) -0.0030(9)
C5 0.0278(15) 0.0186(13) 0.0124(11) -0.0044(10) -0.0052(10) -0.0019(11)
C1 0.0167(13) 0.0204(13) 0.0257(13) 0.0005(11) -0.0075(11) -0.0020(11)
C4 0.0194(13) 0.0190(13) 0.0164(12) -0.0072(10) -0.0026(10) -0.0015(10)
C2 0.0276(15) 0.0131(12) 0.0165(12) -0.0037(10) -0.0034(11) -0.0010(11)
C3 0.0250(14) 0.0178(13) 0.0183(12) -0.0060(10) -0.0040(11) -0.0066(11)
C6 0.0182(13) 0.0192(13) 0.0194(12) -0.0028(11) -0.0019(10) 0.0013(11)

loop_
_atom_type_symbol
_atom_type_description
_atom_type_scat_dispersion_real
_atom_type_scat_dispersion_imag
_atom_type_scat_source
C C 0.0033 0.0016 'International Tables Vol C Tables 4.2.6.8 and 6.1.1.4'
H H 0.0000 0.0000 'International Tables Vol C Tables 4.2.6.8 and 6.1.1.4'
Cu Cu 0.3201 1.2651 'International Tables Vol C Tables 4.2.6.8 and 6.1.1.4'
N N 0.0061 0.0033 'International Tables Vol C Tables 4.2.6.8 and 6.1.1.4'
O O 0.0106 0.0060 'International Tables Vol C Tables 4.2.6.8 and 6.1.1.4'

loop_
_geom_angle_atom_site_label_1
_geom_angle_atom_site_label_2
_geom_angle_atom_site_label_3
_geom_angle
_geom_angle_site_symmetry_1
_geom_angle_site_symmetry_3
_geom_angle_publ_flag
O7 Cu1 O7 180.00(7) . 2_566 ?
O7 Cu1 O8 97.29(7) 2_566 . ?
O7 Cu1 O8 82.72(7) 2_566 2_566 ?
O7 Cu1 O8 82.71(7) . . ?
O7 Cu1 O8 97.29(7) . 2_566 ?
O7 Cu1 N4 91.37(8) . 2_566 ?
O7 Cu1 N4 91.37(8) 2_566 . ?
O7 Cu1 N4 88.63(8) 2_566 2_566 ?
O7 Cu1 N4 88.63(8) . . ?
O8 Cu1 O8 180.0 2_566 . ?
N4 Cu1 O8 86.46(7) 2_566 2_566 ?
N4 Cu1 O8 93.54(7) . 2_566 ?
N4 Cu1 O8 93.54(7) 2_566 . ?
N4 Cu1 O8 86.46(7) . . ?
N4 Cu1 N4 180.0 2_566 . ?
O13 Cu2 O13 180.00(8) 2_667 . ?
O13 Cu2 O12 81.68(7) 2_667 2_667 ?
O13 Cu2 O12 98.32(7) 2_667 . ?
O13 Cu2 O12 81.68(7) . . ?
O13 Cu2 O12 98.32(7) . 2_667 ?
O13 Cu2 N9 91.71(7) 2_667 2_667 ?
O13 Cu2 N9 88.29(7) . 2_667 ?
O13 Cu2 N9 91.71(7) . . ?
O13 Cu2 N9 88.29(7) 2_667 . ?
O12 Cu2 O12 180.0 2_667 . ?
N9 Cu2 O12 89.10(8) . 2_667 ?
N9 Cu2 O12 90.90(7) 2_667 2_667 ?
N9 Cu2 O12 90.90(8) . . ?
N9 Cu2 O12 89.10(8) 2_667 . ?
N9 Cu2 N9 180.0 . 2_667 ?
C7 O7 Cu1 132.82(16) . . ?
C11 O13 Cu2 128.63(15) . . ?
C9 O10 H10 109.5 . . ?
N12 O12 Cu2 128.26(14) . . ?
N5 O1 C3 114.54(18) . . ?
N10 O4 C6 113.30(19) . . ?
N11 O8 Cu1 128.43(15) . . ?
O15 N13 C12 117.42(19) . . ?
O14 N13 O15 123.6(2) . . ?
O14 N13 C12 118.96(19) . . ?
N6 N7 C5 123.8(2) . . ?
N8 N7 N6 114.99(19) . . ?
N8 N7 C5 121.2(2) . . ?
N3 N2 N1 115.0(2) . . ?
N3 N2 C2 121.4(2) . . ?
N1 N2 C2 123.6(2) . . ?
O12 N12 O11 117.33(19) . . ?
O12 N12 C10 122.7(2) . . ?
O11 N12 C10 120.0(2) . . ?
C4 N6 N7 101.15(19) . . ?
N3 N4 Cu1 120.00(16) . . ?
N3 N4 C1 106.9(2) . . ?
C1 N4 Cu1 132.75(18) . . ?
O8 N11 C8 119.50(19) . . ?
O9 N11 O8 120.0(2) . . ?
O9 N11 C8 120.51(19) . . ?
N7 N8 N9 104.50(19) . . ?
N2 N3 N4 104.8(2) . . ?
N8 N9 Cu2 124.19(16) . . ?
N8 N9 C4 107.17(19) . . ?
C4 N9 Cu2 127.05(16) . . ?
O3 N5 O1 119.4(2) . . ?
O3 N5 O2 128.5(2) . . ?
O2 N5 O1 112.1(2) . . ?
C1 N1 N2 101.5(2) . . ?
O6 N10 O4 118.8(2) . . ?
O6 N10 O5 128.9(2) . . ?
O5 N10 O4 112.2(2) . . ?
O7 C7 C12 118.2(2) . . ?
O7 C7 C8 127.0(2) . . ?
C12 C7 C8 114.8(2) . . ?
O13 C11 C12 118.4(2) . . ?
O13 C11 C10 126.5(2) . . ?
C12 C11 C10 115.1(2) . . ?
C7 C12 N13 116.4(2) . . ?
C11 C12 N13 115.3(2) . . ?
C11 C12 C7 128.1(2) . . ?
O10 C9 C8 119.0(2) . . ?
O10 C9 C10 120.7(2) . . ?
C8 C9 C10 120.3(2) . . ?
N11 C8 C7 121.4(2) . . ?
C9 C8 N11 117.2(2) . . ?
C9 C8 C7 121.4(2) . . ?
N12 C10 C11 121.4(2) . . ?
N12 C10 C9 118.3(2) . . ?
C9 C10 C11 120.3(2) . . ?
N7 C5 H5A 109.2 . . ?
N7 C5 H5B 109.2 . . ?
N7 C5 C6 112.0(2) . . ?
H5A C5 H5B 107.9 . . ?
C6 C5 H5A 109.2 . . ?
C6 C5 H5B 109.2 . . ?
N4 C1 H1 124.1 . . ?
N1 C1 N4 111.8(2) . . ?
N1 C1 H1 124.1 . . ?
N6 C4 N9 112.2(2) . . ?
N6 C4 H4 123.9 . . ?
N9 C4 H4 123.9 . . ?
N2 C2 H2A 109.4 . . ?
N2 C2 H2B 109.4 . . ?
N2 C2 C3 111.3(2) . . ?
H2A C2 H2B 108.0 . . ?
C3 C2 H2A 109.4 . . ?
C3 C2 H2B 109.4 . . ?
O1 C3 C2 113.0(2) . . ?
O1 C3 H3A 109.0 . . ?
O1 C3 H3B 109.0 . . ?
C2 C3 H3A 109.0 . . ?
C2 C3 H3B 109.0 . . ?
H3A C3 H3B 107.8 . . ?
O4 C6 C5 105.7(2) . . ?
O4 C6 H6A 110.6 . . ?
O4 C6 H6B 110.6 . . ?
C5 C6 H6A 110.6 . . ?
C5 C6 H6B 110.6 . . ?
H6A C6 H6B 108.7 . . ?

loop_
_geom_bond_atom_site_label_1
_geom_bond_atom_site_label_2
_geom_bond_distance
_geom_bond_site_symmetry_2
_geom_bond_publ_flag
Cu1 O7 1.9473(16) . ?
Cu1 O7 1.9473(16) 2_566 ?
Cu1 O8 2.2396(17) . ?
Cu1 O8 2.2395(17) 2_566 ?
Cu1 N4 2.027(2) 2_566 ?
Cu1 N4 2.027(2) . ?
Cu2 O13 1.9251(16) . ?
Cu2 O13 1.9250(16) 2_667 ?
Cu2 O12 2.2365(17) . ?
Cu2 O12 2.2365(17) 2_667 ?
Cu2 N9 2.0228(19) 2_667 ?
Cu2 N9 2.0227(19) . ?
O7 C7 1.284(3) . ?
O13 C11 1.281(3) . ?
O10 H10 0.8400 . ?
O10 C9 1.319(3) . ?
O15 N13 1.223(2) . ?
O12 N12 1.237(3) . ?
O11 N12 1.270(3) . ?
O14 N13 1.219(3) . ?
O1 N5 1.391(3) . ?
O1 C3 1.450(3) . ?
O3 N5 1.197(3) . ?
O4 N10 1.391(3) . ?
O4 C6 1.448(3) . ?
O8 N11 1.243(3) . ?
N13 C12 1.467(3) . ?
O2 N5 1.212(3) . ?
N7 N6 1.332(3) . ?
N7 N8 1.312(3) . ?
N7 C5 1.467(3) . ?
O9 N11 1.221(3) . ?
O6 N10 1.201(3) . ?
O5 N10 1.206(3) . ?
N2 N3 1.309(3) . ?
N2 N1 1.329(3) . ?
N2 C2 1.462(3) . ?
N12 C10 1.406(3) . ?
N6 C4 1.321(3) . ?
N4 N3 1.324(3) . ?
N4 C1 1.348(3) . ?
N11 C8 1.432(3) . ?
N8 N9 1.325(3) . ?
N9 C4 1.339(3) . ?
N1 C1 1.319(3) . ?
C7 C12 1.400(3) . ?
C7 C8 1.441(3) . ?
C11 C12 1.395(3) . ?
C11 C10 1.450(3) . ?
C9 C8 1.412(3) . ?
C9 C10 1.429(3) . ?
C5 H5A 0.9900 . ?
C5 H5B 0.9900 . ?
C5 C6 1.505(4) . ?
C1 H1 0.9500 . ?
C4 H4 0.9500 . ?
C2 H2A 0.9900 . ?
C2 H2B 0.9900 . ?
C2 C3 1.515(3) . ?
C3 H3A 0.9900 . ?
C3 H3B 0.9900 . ?
C6 H6A 0.9900 . ?
C6 H6B 0.9900 . ?

loop_
_geom_contact_atom_site_label_1
_geom_contact_atom_site_label_2
_geom_contact_distance
_geom_contact_site_symmetry_1
_geom_contact_site_symmetry_2
_geom_contact_publ_flag
? ? ? ? ? ?

loop_
_geom_hbond_atom_site_label_D
_geom_hbond_atom_site_label_H
_geom_hbond_atom_site_label_A
_geom_hbond_distance_DH
_geom_hbond_distance_HA
_geom_hbond_distance_DA
_geom_hbond_angle_DHA
_geom_hbond_site_symmetry_A
O10 H10 O11 0.84 1.67 2.422(2) 148.5 .

loop_
_geom_torsion_atom_site_label_1
_geom_torsion_atom_site_label_2
_geom_torsion_atom_site_label_3
_geom_torsion_atom_site_label_4
_geom_torsion
_geom_torsion_site_symmetry_1
_geom_torsion_site_symmetry_2
_geom_torsion_site_symmetry_3
_geom_torsion_site_symmetry_4
_geom_torsion_publ_flag
Cu1 O7 C7 C12 -167.49(15) . . . . ?
Cu1 O7 C7 C8 14.5(3) . . . . ?
Cu1 O8 N11 O9 -144.43(18) . . . . ?
Cu1 O8 N11 C8 36.1(3) . . . . ?
Cu1 N4 N3 N2 174.42(14) . . . . ?
Cu1 N4 C1 N1 -173.35(17) . . . . ?
Cu2 O13 C11 C12 148.69(17) . . . . ?
Cu2 O13 C11 C10 -32.3(3) . . . . ?
Cu2 O12 N12 O11 -169.05(14) . . . . ?
Cu2 O12 N12 C10 11.9(3) . . . . ?
Cu2 N9 C4 N6 166.62(17) . . . . ?
O7 C7 C12 N13 3.7(3) . . . . ?
O7 C7 C12 C11 177.7(2) . . . . ?
O7 C7 C8 N11 0.1(4) . . . . ?
O7 C7 C8 C9 -178.2(2) . . . . ?
O13 C11 C12 N13 -5.5(3) . . . . ?
O13 C11 C12 C7 -179.6(2) . . . . ?
O13 C11 C10 N12 1.4(3) . . . . ?
O13 C11 C10 C9 -177.2(2) . . . . ?
O10 C9 C8 N11 -1.9(3) . . . . ?
O10 C9 C8 C7 176.5(2) . . . . ?
O10 C9 C10 N12 2.0(3) . . . . ?
O10 C9 C10 C11 -179.4(2) . . . . ?
O15 N13 C12 C7 79.3(3) . . . . ?
O15 N13 C12 C11 -95.4(2) . . . . ?
O12 N12 C10 C11 6.9(3) . . . . ?
O12 N12 C10 C9 -174.5(2) . . . . ?
O11 N12 C10 C11 -172.13(19) . . . . ?
O11 N12 C10 C9 6.5(3) . . . . ?
O14 N13 C12 C7 -100.2(3) . . . . ?
O14 N13 C12 C11 85.0(3) . . . . ?
O8 N11 C8 C7 -25.6(3) . . . . ?
O8 N11 C8 C9 152.8(2) . . . . ?
N7 N6 C4 N9 -0.4(3) . . . . ?
N7 N8 N9 Cu2 -167.05(15) . . . . ?
N7 N8 N9 C4 -0.6(3) . . . . ?
N7 C5 C6 O4 -84.3(2) . . . . ?
O9 N11 C8 C7 154.9(2) . . . . ?
O9 N11 C8 C9 -26.7(3) . . . . ?
N2 N1 C1 N4 0.0(3) . . . . ?
N2 C2 C3 O1 58.1(3) . . . . ?
N6 N7 N8 N9 0.3(3) . . . . ?
N6 N7 C5 C6 43.6(3) . . . . ?
N8 N7 N6 C4 0.0(3) . . . . ?
N8 N7 C5 C6 -135.2(2) . . . . ?
N8 N9 C4 N6 0.6(3) . . . . ?
N3 N2 N1 C1 0.1(3) . . . . ?
N3 N2 C2 C3 -144.9(2) . . . . ?
N3 N4 C1 N1 -0.1(3) . . . . ?
N5 O1 C3 C2 77.3(3) . . . . ?
N1 N2 N3 N4 -0.1(3) . . . . ?
N1 N2 C2 C3 36.4(3) . . . . ?
N10 O4 C6 C5 178.82(19) . . . . ?
C12 C7 C8 N11 -177.99(19) . . . . ?
C12 C7 C8 C9 3.7(3) . . . . ?
C12 C11 C10 N12 -179.57(19) . . . . ?
C12 C11 C10 C9 1.9(3) . . . . ?
C8 C7 C12 N13 -177.99(19) . . . . ?
C8 C7 C12 C11 -4.0(3) . . . . ?
C8 C9 C10 N12 179.4(2) . . . . ?
C8 C9 C10 C11 -2.0(3) . . . . ?
C10 C11 C12 N13 175.33(18) . . . . ?
C10 C11 C12 C7 1.3(3) . . . . ?
C10 C9 C8 N11 -179.34(19) . . . . ?
C10 C9 C8 C7 -0.9(3) . . . . ?
C5 N7 N6 C4 -178.9(2) . . . . ?
C5 N7 N8 N9 179.3(2) . . . . ?
C1 N4 N3 N2 0.1(2) . . . . ?
C2 N2 N3 N4 -179.0(2) . . . . ?
C2 N2 N1 C1 178.9(2) . . . . ?
C3 O1 N5 O3 -1.2(3) . . . . ?
C3 O1 N5 O2 179.06(19) . . . . ?
C6 O4 N10 O6 -7.8(3) . . . . ?
C6 O4 N10 O5 172.5(2) . . . . ?
